data_4101880
loop_
_publ_author_name
'David E. Herbert'
'Joe B. Gilroy'
'Anne Staubitz'
'Mairi F. Haddow'
'Jeremy N. Harvey'
'Ian Manners'

_publ_section_title
;
 Strain-Induced Cleavage of Carbon-Carbon Bonds: Bridge Rupture Reactions
 of Group 8 Dicarba[2]metallocenophanes
;
_journal_name_full 'Journal of the American Chemical Society'
_journal_page_first 1988
_journal_page_last 1998
_journal_paper_doi 10.1021/ja9087049
_journal_volume 132
_journal_year 2010
_chemical_formula_moiety 'C20 H28 Ru'
_chemical_formula_sum 'C20 H28 Ru'
_chemical_formula_weight 369.49
_chemical_name_systematic
; 
 ? 
;
_space_group_IT_number 61
_symmetry_cell_setting orthorhombic
_symmetry_space_group_name_Hall '-P 2ac 2ab'
_symmetry_space_group_name_H-M 'P b c a'
_atom_sites_solution_hydrogens geom
_atom_sites_solution_primary direct
_atom_sites_solution_secondary difmap
_audit_creation_method SHELXL-97
_cell_angle_alpha 90.00
_cell_angle_beta 90.00
_cell_angle_gamma 90.00
_cell_formula_units_Z 8
_cell_length_a 15.3770(4)
_cell_length_b 8.6780(2)
_cell_length_c 24.7818(6)
_cell_measurement_reflns_used 7833
_cell_measurement_temperature 100(2)
_cell_measurement_theta_max 33.03
_cell_measurement_theta_min 2.82
_cell_volume 3306.92(14)
_computing_cell_refinement 'Bruker Apex II'
_computing_data_collection 'Bruker Apex II'
_computing_data_reduction 'Bruker SAINT'
_computing_molecular_graphics 'Bruker ShelXTL'
_computing_publication_material 'Bruker ShelXTL'
_computing_structure_refinement 'SHELXL-97 (Sheldrick, 1997)'
_computing_structure_solution 'SHELXS-97 (Sheldrick, 1990)'
_diffrn_ambient_temperature 100(2)
_diffrn_measured_fraction_theta_full 0.999
_diffrn_measured_fraction_theta_max 0.999
_diffrn_measurement_device_type 'CCD area detector'
_diffrn_measurement_method 'phi and omega scans'
_diffrn_radiation_monochromator graphite
_diffrn_radiation_source 'fine-focus sealed tube'
_diffrn_radiation_type MoK\a
_diffrn_radiation_wavelength 0.71073
_diffrn_reflns_av_R_equivalents 0.0449
_diffrn_reflns_av_sigmaI/netI 0.0301
_diffrn_reflns_limit_h_max 18
_diffrn_reflns_limit_h_min -19
_diffrn_reflns_limit_k_max 11
_diffrn_reflns_limit_k_min -11
_diffrn_reflns_limit_l_max 32
_diffrn_reflns_limit_l_min -32
_diffrn_reflns_number 23215
_diffrn_reflns_theta_full 27.48
_diffrn_reflns_theta_max 27.48
_diffrn_reflns_theta_min 2.82
_exptl_absorpt_coefficient_mu 0.940
_exptl_absorpt_correction_T_max 0.885
_exptl_absorpt_correction_T_min 0.665
_exptl_absorpt_correction_type multi-scan
_exptl_absorpt_process_details 'SADABS V2008/1'
_exptl_crystal_colour yellow
_exptl_crystal_density_diffrn 1.484
_exptl_crystal_density_method 'not measured'
_exptl_crystal_description block
_exptl_crystal_F_000 1536
_exptl_crystal_size_max 0.37
_exptl_crystal_size_mid 0.23
_exptl_crystal_size_min 0.13
_refine_diff_density_max 0.526
_refine_diff_density_min -0.525
_refine_diff_density_rms 0.081
_refine_ls_extinction_method none
_refine_ls_goodness_of_fit_ref 1.143
_refine_ls_hydrogen_treatment constr
_refine_ls_matrix_type full
_refine_ls_number_parameters 196
_refine_ls_number_reflns 3784
_refine_ls_number_restraints 0
_refine_ls_restrained_S_all 1.143
_refine_ls_R_factor_all 0.0308
_refine_ls_R_factor_gt 0.0246
_refine_ls_shift/su_max 0.001
_refine_ls_shift/su_mean 0.000
_refine_ls_structure_factor_coef Fsqd
_refine_ls_weighting_details 'calc w=1/[\s^2^(Fo^2^)+(0.0308P)^2^+1.0504P] where P=(Fo^2^+2Fc^2^)/3'
_refine_ls_weighting_scheme calc
_refine_ls_wR_factor_gt 0.0658
_refine_ls_wR_factor_ref 0.0696
_reflns_number_gt 3220
_reflns_number_total 3784
_reflns_threshold_expression >2sigma(I)
_cod_data_source_file ja9087049_si_005.cif
_cod_data_source_block jg_rcchtbu2
_cod_database_code 4101880

loop_
_symmetry_equiv_pos_as_xyz
'x, y, z'
'-x+1/2, -y, z+1/2'
'-x, y+1/2, -z+1/2'
'x+1/2, -y+1/2, -z'
'-x, -y, -z'
'x-1/2, y, -z-1/2'
'x, -y-1/2, z-1/2'
'-x-1/2, y-1/2, z'

loop_
_atom_site_label
_atom_site_type_symbol
_atom_site_fract_x
_atom_site_fract_y
_atom_site_fract_z
_atom_site_U_iso_or_equiv
_atom_site_adp_type
_atom_site_occupancy
_atom_site_symmetry_multiplicity
_atom_site_calc_flag
_atom_site_refinement_flags
_atom_site_disorder_assembly
_atom_site_disorder_group
Ru1 Ru 0.142654(10) 0.613056(18) 0.108912(6) 0.01513(7) Uani 1 1 d . . .
C1 C 0.06669(13) 0.7911(2) 0.07975(7) 0.0169(4) Uani 1 1 d . . .
C2 C 0.15647(13) 0.8359(2) 0.07196(8) 0.0201(4) Uani 1 1 d . . .
H2 H 0.1852 0.9272 0.0889 0.024 Uiso 1 1 calc R . .
C3 C 0.19709(14) 0.7311(3) 0.03592(8) 0.0258(5) Uani 1 1 d . . .
H3 H 0.2596 0.7326 0.0247 0.031 Uiso 1 1 calc R . .
C4 C 0.13369(14) 0.6220(3) 0.01944(9) 0.0249(5) Uani 1 1 d . . .
H4 H 0.1436 0.5336 -0.0057 0.030 Uiso 1 1 calc R . .
C5 C 0.05286(14) 0.6601(2) 0.04518(8) 0.0208(4) Uani 1 1 d . . .
H5 H -0.0039 0.6065 0.0393 0.025 Uiso 1 1 calc R . .
C6 C 0.01250(13) 0.8560(2) 0.12760(8) 0.0165(4) Uani 1 1 d . . .
H6 H 0.0586 0.9124 0.1481 0.020 Uiso 1 1 calc R . .
C7 C -0.01576(12) 0.7269(2) 0.17187(7) 0.0159(4) Uani 1 1 d . . .
H7 H -0.0152 0.7847 0.2068 0.019 Uiso 1 1 calc R . .
C8 C 0.06239(13) 0.6142(2) 0.17716(8) 0.0158(4) Uani 1 1 d . . .
C9 C 0.14830(12) 0.6603(3) 0.19396(8) 0.0195(4) Uani 1 1 d . . .
H9 H 0.1637 0.7619 0.2105 0.023 Uiso 1 1 calc R . .
C10 C 0.20782(14) 0.5366(2) 0.18413(8) 0.0222(4) Uani 1 1 d . . .
H10 H 0.2718 0.5386 0.1912 0.027 Uiso 1 1 calc R . .
C11 C 0.15984(14) 0.4095(2) 0.16265(9) 0.0229(4) Uani 1 1 d . . .
H11 H 0.1841 0.3070 0.1520 0.027 Uiso 1 1 calc R . .
C12 C 0.07103(13) 0.4561(2) 0.15888(8) 0.0205(4) Uani 1 1 d . . .
H12 H 0.0220 0.3892 0.1464 0.025 Uiso 1 1 calc R . .
C13 C -0.04665(14) 0.9934(2) 0.10935(8) 0.0213(4) Uani 1 1 d . . .
C14 C 0.01221(16) 1.1065(2) 0.07779(9) 0.0270(5) Uani 1 1 d . . .
H14A H 0.0316 1.0577 0.0442 0.040 Uiso 1 1 calc R . .
H14B H 0.0629 1.1332 0.0999 0.040 Uiso 1 1 calc R . .
H14C H -0.0206 1.2002 0.0693 0.040 Uiso 1 1 calc R . .
C15 C -0.12037(15) 0.9487(3) 0.07050(9) 0.0278(5) Uani 1 1 d . . .
H15A H -0.1644 0.8891 0.0900 0.042 Uiso 1 1 calc R . .
H15B H -0.0967 0.8863 0.0410 0.042 Uiso 1 1 calc R . .
H15C H -0.1470 1.0422 0.0557 0.042 Uiso 1 1 calc R . .
C16 C -0.08001(16) 1.0833(2) 0.15857(9) 0.0275(5) Uani 1 1 d . . .
H16A H -0.1149 1.1711 0.1464 0.041 Uiso 1 1 calc R . .
H16B H -0.0305 1.1207 0.1797 0.041 Uiso 1 1 calc R . .
H16C H -0.1159 1.0154 0.1810 0.041 Uiso 1 1 calc R . .
C17 C -0.10581(13) 0.6407(2) 0.17265(8) 0.0185(4) Uani 1 1 d . . .
C18 C -0.13066(14) 0.5613(3) 0.11919(9) 0.0235(4) Uani 1 1 d . . .
H18A H -0.0857 0.4862 0.1095 0.035 Uiso 1 1 calc R . .
H18B H -0.1355 0.6389 0.0906 0.035 Uiso 1 1 calc R . .
H18C H -0.1866 0.5085 0.1235 0.035 Uiso 1 1 calc R . .
C19 C -0.18064(14) 0.7488(3) 0.18937(9) 0.0254(5) Uani 1 1 d . . .
H19A H -0.2344 0.6890 0.1932 0.038 Uiso 1 1 calc R . .
H19B H -0.1887 0.8281 0.1617 0.038 Uiso 1 1 calc R . .
H19C H -0.1665 0.7979 0.2239 0.038 Uiso 1 1 calc R . .
C20 C -0.10391(14) 0.5183(3) 0.21813(9) 0.0255(5) Uani 1 1 d . . .
H20A H -0.0859 0.5670 0.2520 0.038 Uiso 1 1 calc R . .
H20B H -0.0626 0.4367 0.2086 0.038 Uiso 1 1 calc R . .
H20C H -0.1621 0.4738 0.2225 0.038 Uiso 1 1 calc R . .

loop_
_atom_site_aniso_label
_atom_site_aniso_U_11
_atom_site_aniso_U_22
_atom_site_aniso_U_33
_atom_site_aniso_U_23
_atom_site_aniso_U_13
_atom_site_aniso_U_12
Ru1 0.01378(10) 0.01606(10) 0.01556(10) -0.00129(5) -0.00010(5) 0.00141(6)
C1 0.0165(10) 0.0178(9) 0.0163(9) 0.0020(7) -0.0011(7) 0.0020(8)
C2 0.0199(10) 0.0209(10) 0.0194(10) 0.0037(8) 0.0013(8) -0.0007(8)
C3 0.0226(11) 0.0331(12) 0.0216(10) 0.0070(9) 0.0049(8) 0.0038(9)
C4 0.0292(12) 0.0298(12) 0.0158(10) -0.0036(8) 0.0014(8) 0.0066(9)
C5 0.0215(11) 0.0244(10) 0.0165(9) 0.0001(8) -0.0028(8) 0.0009(8)
C6 0.0167(10) 0.0157(9) 0.0170(9) -0.0008(7) -0.0005(7) 0.0006(7)
C7 0.0160(9) 0.0166(9) 0.0150(9) -0.0005(7) 0.0004(7) 0.0004(7)
C8 0.0157(10) 0.0173(9) 0.0143(9) 0.0003(7) 0.0014(7) 0.0006(7)
C9 0.0207(11) 0.0231(10) 0.0146(9) 0.0000(8) -0.0019(7) -0.0010(8)
C10 0.0190(10) 0.0277(11) 0.0198(10) 0.0054(8) -0.0034(8) 0.0034(8)
C11 0.0233(11) 0.0185(10) 0.0268(11) 0.0041(8) 0.0011(9) 0.0045(8)
C12 0.0205(10) 0.0173(9) 0.0238(10) 0.0021(8) 0.0007(8) -0.0005(8)
C13 0.0242(11) 0.0194(10) 0.0205(10) 0.0016(8) 0.0012(8) 0.0058(8)
C14 0.0346(13) 0.0188(10) 0.0275(11) 0.0057(8) 0.0022(10) 0.0029(9)
C15 0.0268(12) 0.0332(12) 0.0234(11) 0.0038(9) -0.0049(9) 0.0092(10)
C16 0.0317(12) 0.0214(10) 0.0294(11) -0.0021(9) 0.0044(10) 0.0085(9)
C17 0.0164(10) 0.0219(10) 0.0172(9) -0.0002(8) 0.0022(8) -0.0003(8)
C18 0.0194(11) 0.0274(11) 0.0237(10) -0.0018(9) -0.0003(8) -0.0049(9)
C19 0.0185(11) 0.0318(12) 0.0260(11) 0.0010(9) 0.0066(8) 0.0028(9)
C20 0.0238(11) 0.0278(11) 0.0249(11) 0.0046(9) 0.0068(9) -0.0039(9)

loop_
_atom_type_symbol
_atom_type_description
_atom_type_scat_dispersion_real
_atom_type_scat_dispersion_imag
_atom_type_scat_source
C C 0.0033 0.0016 'International Tables Vol C Tables 4.2.6.8 and 6.1.1.4'
H H 0.0000 0.0000 'International Tables Vol C Tables 4.2.6.8 and 6.1.1.4'
Ru Ru -1.2594 0.8363 'International Tables Vol C Tables 4.2.6.8 and 6.1.1.4'

loop_
_geom_angle_atom_site_label_1
_geom_angle_atom_site_label_2
_geom_angle_atom_site_label_3
_geom_angle
_geom_angle_site_symmetry_1
_geom_angle_site_symmetry_3
_geom_angle_publ_flag
C1 Ru1 C8 86.90(7) . . ?
C1 Ru1 C5 40.00(8) . . ?
C8 Ru1 C5 102.43(8) . . ?
C1 Ru1 C12 112.72(8) . . ?
C8 Ru1 C12 40.01(7) . . ?
C5 Ru1 C12 102.48(8) . . ?
C1 Ru1 C9 102.89(8) . . ?
C8 Ru1 C9 39.71(7) . . ?
C5 Ru1 C9 135.60(8) . . ?
C12 Ru1 C9 64.90(8) . . ?
C1 Ru1 C2 40.07(7) . . ?
C8 Ru1 C2 113.46(7) . . ?
C5 Ru1 C2 65.00(8) . . ?
C12 Ru1 C2 150.19(8) . . ?
C9 Ru1 C2 104.01(8) . . ?
C1 Ru1 C10 140.60(8) . . ?
C8 Ru1 C10 65.72(8) . . ?
C5 Ru1 C10 165.96(8) . . ?
C12 Ru1 C10 63.70(8) . . ?
C9 Ru1 C10 38.24(8) . . ?
C2 Ru1 C10 125.62(8) . . ?
C1 Ru1 C4 65.81(8) . . ?
C8 Ru1 C4 140.27(8) . . ?
C5 Ru1 C4 38.39(8) . . ?
C12 Ru1 C4 124.47(8) . . ?
C9 Ru1 C4 166.95(9) . . ?
C2 Ru1 C4 63.25(8) . . ?
C10 Ru1 C4 151.25(8) . . ?
C1 Ru1 C11 150.29(8) . . ?
C8 Ru1 C11 65.85(7) . . ?
C5 Ru1 C11 132.04(8) . . ?
C12 Ru1 C11 38.04(7) . . ?
C9 Ru1 C11 63.92(8) . . ?
C2 Ru1 C11 162.93(8) . . ?
C10 Ru1 C11 37.52(8) . . ?
C4 Ru1 C11 129.13(8) . . ?
C1 Ru1 C3 65.62(8) . . ?
C8 Ru1 C3 150.47(8) . . ?
C5 Ru1 C3 63.74(8) . . ?
C12 Ru1 C3 161.43(8) . . ?
C9 Ru1 C3 133.58(8) . . ?
C2 Ru1 C3 37.65(8) . . ?
C10 Ru1 C3 130.27(8) . . ?
C4 Ru1 C3 37.07(8) . . ?
C11 Ru1 C3 143.18(8) . . ?
C5 C1 C2 105.88(17) . . ?
C5 C1 C6 131.35(18) . . ?
C2 C1 C6 121.06(17) . . ?
C5 C1 Ru1 72.61(11) . . ?
C2 C1 Ru1 73.03(11) . . ?
C6 C1 Ru1 107.86(12) . . ?
C3 C2 C1 109.38(18) . . ?
C3 C2 Ru1 74.66(12) . . ?
C1 C2 Ru1 66.89(11) . . ?
C3 C2 H2 125.3 . . ?
C1 C2 H2 125.3 . . ?
Ru1 C2 H2 125.3 . . ?
C4 C3 C2 107.83(18) . . ?
C4 C3 Ru1 70.78(12) . . ?
C2 C3 Ru1 67.70(11) . . ?
C4 C3 H3 126.1 . . ?
C2 C3 H3 126.1 . . ?
Ru1 C3 H3 126.1 . . ?
C3 C4 C5 108.25(19) . . ?
C3 C4 Ru1 72.15(12) . . ?
C5 C4 Ru1 67.58(11) . . ?
C3 C4 H4 125.9 . . ?
C5 C4 H4 125.9 . . ?
Ru1 C4 H4 125.9 . . ?
C4 C5 C1 108.57(18) . . ?
C4 C5 Ru1 74.04(12) . . ?
C1 C5 Ru1 67.39(11) . . ?
C4 C5 H5 125.7 . . ?
C1 C5 H5 125.7 . . ?
Ru1 C5 H5 125.7 . . ?
C1 C6 C13 111.51(16) . . ?
C1 C6 C7 114.10(15) . . ?
C13 C6 C7 124.31(16) . . ?
C1 C6 H6 100.6 . . ?
C13 C6 H6 100.6 . . ?
C7 C6 H6 100.6 . . ?
C8 C7 C17 112.33(15) . . ?
C8 C7 C6 106.46(15) . . ?
C17 C7 C6 124.77(16) . . ?
C8 C7 H7 103.6 . . ?
C17 C7 H7 103.6 . . ?
C6 C7 H7 103.6 . . ?
C9 C8 C12 105.60(17) . . ?
C9 C8 C7 123.90(17) . . ?
C12 C8 C7 129.73(17) . . ?
C9 C8 Ru1 72.21(11) . . ?
C12 C8 Ru1 71.90(11) . . ?
C7 C8 Ru1 112.98(12) . . ?
C10 C9 C8 109.17(18) . . ?
C10 C9 Ru1 73.49(11) . . ?
C8 C9 Ru1 68.09(11) . . ?
C10 C9 H9 125.4 . . ?
C8 C9 H9 125.4 . . ?
Ru1 C9 H9 125.4 . . ?
C11 C10 C9 108.18(18) . . ?
C11 C10 Ru1 71.63(12) . . ?
C9 C10 Ru1 68.28(11) . . ?
C11 C10 H10 125.9 . . ?
C9 C10 H10 125.9 . . ?
Ru1 C10 H10 125.9 . . ?
C12 C11 C10 107.43(18) . . ?
C12 C11 Ru1 67.84(11) . . ?
C10 C11 Ru1 70.85(11) . . ?
C12 C11 H11 126.3 . . ?
C10 C11 H11 126.3 . . ?
Ru1 C11 H11 126.3 . . ?
C11 C12 C8 109.57(18) . . ?
C11 C12 Ru1 74.12(12) . . ?
C8 C12 Ru1 68.09(11) . . ?
C11 C12 H12 125.2 . . ?
C8 C12 H12 125.2 . . ?
Ru1 C12 H12 125.2 . . ?
C16 C13 C15 112.29(18) . . ?
C16 C13 C14 105.95(18) . . ?
C15 C13 C14 105.95(17) . . ?
C16 C13 C6 110.57(16) . . ?
C15 C13 C6 114.63(18) . . ?
C14 C13 C6 106.81(17) . . ?
C13 C14 H14A 109.5 . . ?
C13 C14 H14B 109.5 . . ?
H14A C14 H14B 109.5 . . ?
C13 C14 H14C 109.5 . . ?
H14A C14 H14C 109.5 . . ?
H14B C14 H14C 109.5 . . ?
C13 C15 H15A 109.5 . . ?
C13 C15 H15B 109.5 . . ?
H15A C15 H15B 109.5 . . ?
C13 C15 H15C 109.5 . . ?
H15A C15 H15C 109.5 . . ?
H15B C15 H15C 109.5 . . ?
C13 C16 H16A 109.5 . . ?
C13 C16 H16B 109.5 . . ?
H16A C16 H16B 109.5 . . ?
C13 C16 H16C 109.5 . . ?
H16A C16 H16C 109.5 . . ?
H16B C16 H16C 109.5 . . ?
C18 C17 C19 108.54(17) . . ?
C18 C17 C20 108.89(17) . . ?
C19 C17 C20 103.64(16) . . ?
C18 C17 C7 114.83(16) . . ?
C19 C17 C7 111.77(16) . . ?
C20 C17 C7 108.55(16) . . ?
C17 C18 H18A 109.5 . . ?
C17 C18 H18B 109.5 . . ?
H18A C18 H18B 109.5 . . ?
C17 C18 H18C 109.5 . . ?
H18A C18 H18C 109.5 . . ?
H18B C18 H18C 109.5 . . ?
C17 C19 H19A 109.5 . . ?
C17 C19 H19B 109.5 . . ?
H19A C19 H19B 109.5 . . ?
C17 C19 H19C 109.5 . . ?
H19A C19 H19C 109.5 . . ?
H19B C19 H19C 109.5 . . ?
C17 C20 H20A 109.5 . . ?
C17 C20 H20B 109.5 . . ?
H20A C20 H20B 109.5 . . ?
C17 C20 H20C 109.5 . . ?
H20A C20 H20C 109.5 . . ?
H20B C20 H20C 109.5 . . ?

loop_
_geom_bond_atom_site_label_1
_geom_bond_atom_site_label_2
_geom_bond_distance
_geom_bond_site_symmetry_2
_geom_bond_publ_flag
Ru1 C1 2.0674(19) . ?
Ru1 C8 2.0938(19) . ?
Ru1 C5 2.137(2) . ?
Ru1 C12 2.145(2) . ?
Ru1 C9 2.149(2) . ?
Ru1 C2 2.150(2) . ?
Ru1 C10 2.2178(19) . ?
Ru1 C4 2.223(2) . ?
Ru1 C11 2.228(2) . ?
Ru1 C3 2.241(2) . ?
C1 C5 1.440(3) . ?
C1 C2 1.447(3) . ?
C1 C6 1.555(3) . ?
C2 C3 1.419(3) . ?
C2 H2 1.0000 . ?
C3 C4 1.419(3) . ?
C3 H3 1.0000 . ?
C4 C5 1.436(3) . ?
C4 H4 1.0000 . ?
C5 H5 1.0000 . ?
C6 C13 1.567(3) . ?
C6 C7 1.627(3) . ?
C6 H6 1.0000 . ?
C7 C8 1.555(3) . ?
C7 C17 1.574(3) . ?
C7 H7 1.0000 . ?
C8 C9 1.442(3) . ?
C8 C12 1.451(3) . ?
C9 C10 1.432(3) . ?
C9 H9 1.0000 . ?
C10 C11 1.430(3) . ?
C10 H10 1.0000 . ?
C11 C12 1.427(3) . ?
C11 H11 1.0000 . ?
C12 H12 1.0000 . ?
C13 C16 1.536(3) . ?
C13 C15 1.537(3) . ?
C13 C14 1.547(3) . ?
C14 H14A 0.9800 . ?
C14 H14B 0.9800 . ?
C14 H14C 0.9800 . ?
C15 H15A 0.9800 . ?
C15 H15B 0.9800 . ?
C15 H15C 0.9800 . ?
C16 H16A 0.9800 . ?
C16 H16B 0.9800 . ?
C16 H16C 0.9800 . ?
C17 C18 1.541(3) . ?
C17 C19 1.541(3) . ?
C17 C20 1.549(3) . ?
C18 H18A 0.9800 . ?
C18 H18B 0.9800 . ?
C18 H18C 0.9800 . ?
C19 H19A 0.9800 . ?
C19 H19B 0.9800 . ?
C19 H19C 0.9800 . ?
C20 H20A 0.9800 . ?
C20 H20B 0.9800 . ?
C20 H20C 0.9800 . ?

loop_
_geom_torsion_atom_site_label_1
_geom_torsion_atom_site_label_2
_geom_torsion_atom_site_label_3
_geom_torsion_atom_site_label_4
_geom_torsion
_geom_torsion_site_symmetry_1
_geom_torsion_site_symmetry_2
_geom_torsion_site_symmetry_3
_geom_torsion_site_symmetry_4
_geom_torsion_publ_flag
C8 Ru1 C1 C5 -113.58(12) . . . . ?
C12 Ru1 C1 C5 -82.26(13) . . . . ?
C9 Ru1 C1 C5 -150.18(12) . . . . ?
C2 Ru1 C1 C5 113.28(16) . . . . ?
C10 Ru1 C1 C5 -157.96(13) . . . . ?
C4 Ru1 C1 C5 36.72(12) . . . . ?
C11 Ru1 C1 C5 -90.78(18) . . . . ?
C3 Ru1 C1 C5 77.54(12) . . . . ?
C8 Ru1 C1 C2 133.14(12) . . . . ?
C5 Ru1 C1 C2 -113.28(16) . . . . ?
C12 Ru1 C1 C2 164.46(11) . . . . ?
C9 Ru1 C1 C2 96.54(12) . . . . ?
C10 Ru1 C1 C2 88.76(15) . . . . ?
C4 Ru1 C1 C2 -76.56(12) . . . . ?
C11 Ru1 C1 C2 155.94(15) . . . . ?
C3 Ru1 C1 C2 -35.74(12) . . . . ?
C8 Ru1 C1 C6 15.21(13) . . . . ?
C5 Ru1 C1 C6 128.79(18) . . . . ?
C12 Ru1 C1 C6 46.53(15) . . . . ?
C9 Ru1 C1 C6 -21.39(14) . . . . ?
C2 Ru1 C1 C6 -117.93(18) . . . . ?
C10 Ru1 C1 C6 -29.17(19) . . . . ?
C4 Ru1 C1 C6 165.51(15) . . . . ?
C11 Ru1 C1 C6 38.0(2) . . . . ?
C3 Ru1 C1 C6 -153.67(15) . . . . ?
C5 C1 C2 C3 -2.8(2) . . . . ?
C6 C1 C2 C3 163.92(17) . . . . ?
Ru1 C1 C2 C3 62.93(15) . . . . ?
C5 C1 C2 Ru1 -65.69(13) . . . . ?
C6 C1 C2 Ru1 100.99(17) . . . . ?
C1 Ru1 C2 C3 -119.42(17) . . . . ?
C8 Ru1 C2 C3 -172.00(12) . . . . ?
C5 Ru1 C2 C3 -78.77(13) . . . . ?
C12 Ru1 C2 C3 -149.23(16) . . . . ?
C9 Ru1 C2 C3 147.11(12) . . . . ?
C10 Ru1 C2 C3 111.91(14) . . . . ?
C4 Ru1 C2 C3 -35.95(12) . . . . ?
C11 Ru1 C2 C3 104.1(3) . . . . ?
C8 Ru1 C2 C1 -52.59(13) . . . . ?
C5 Ru1 C2 C1 40.65(11) . . . . ?
C12 Ru1 C2 C1 -29.8(2) . . . . ?
C9 Ru1 C2 C1 -93.47(12) . . . . ?
C10 Ru1 C2 C1 -128.67(12) . . . . ?
C4 Ru1 C2 C1 83.47(12) . . . . ?
C11 Ru1 C2 C1 -136.5(3) . . . . ?
C3 Ru1 C2 C1 119.42(17) . . . . ?
C1 C2 C3 C4 1.5(2) . . . . ?
Ru1 C2 C3 C4 59.61(15) . . . . ?
C1 C2 C3 Ru1 -58.13(14) . . . . ?
C1 Ru1 C3 C4 -81.58(13) . . . . ?
C8 Ru1 C3 C4 -104.58(18) . . . . ?
C5 Ru1 C3 C4 -37.16(12) . . . . ?
C12 Ru1 C3 C4 7.4(3) . . . . ?
C9 Ru1 C3 C4 -166.23(12) . . . . ?
C2 Ru1 C3 C4 -119.58(18) . . . . ?
C10 Ru1 C3 C4 141.71(12) . . . . ?
C11 Ru1 C3 C4 88.78(17) . . . . ?
C1 Ru1 C3 C2 38.00(12) . . . . ?
C8 Ru1 C3 C2 15.0(2) . . . . ?
C5 Ru1 C3 C2 82.42(13) . . . . ?
C12 Ru1 C3 C2 127.0(2) . . . . ?
C9 Ru1 C3 C2 -46.65(17) . . . . ?
C10 Ru1 C3 C2 -98.71(14) . . . . ?
C4 Ru1 C3 C2 119.58(18) . . . . ?
C11 Ru1 C3 C2 -151.64(14) . . . . ?
C2 C3 C4 C5 0.4(2) . . . . ?
Ru1 C3 C4 C5 58.12(15) . . . . ?
C2 C3 C4 Ru1 -57.70(14) . . . . ?
C1 Ru1 C4 C3 81.02(13) . . . . ?
C8 Ru1 C4 C3 131.73(13) . . . . ?
C5 Ru1 C4 C3 119.26(18) . . . . ?
C12 Ru1 C4 C3 -177.13(12) . . . . ?
C9 Ru1 C4 C3 49.8(4) . . . . ?
C2 Ru1 C4 C3 36.50(12) . . . . ?
C10 Ru1 C4 C3 -79.4(2) . . . . ?
C11 Ru1 C4 C3 -129.43(13) . . . . ?
C1 Ru1 C4 C5 -38.24(12) . . . . ?
C8 Ru1 C4 C5 12.47(19) . . . . ?
C12 Ru1 C4 C5 63.60(15) . . . . ?
C9 Ru1 C4 C5 -69.5(4) . . . . ?
C2 Ru1 C4 C5 -82.76(13) . . . . ?
C10 Ru1 C4 C5 161.31(16) . . . . ?
C11 Ru1 C4 C5 111.30(14) . . . . ?
C3 Ru1 C4 C5 -119.26(18) . . . . ?
C3 C4 C5 C1 -2.2(2) . . . . ?
Ru1 C4 C5 C1 58.81(13) . . . . ?
C3 C4 C5 Ru1 -60.97(15) . . . . ?
C2 C1 C5 C4 3.0(2) . . . . ?
C6 C1 C5 C4 -161.8(2) . . . . ?
Ru1 C1 C5 C4 -62.99(15) . . . . ?
C2 C1 C5 Ru1 65.98(13) . . . . ?
C6 C1 C5 Ru1 -98.8(2) . . . . ?
C1 Ru1 C5 C4 118.55(18) . . . . ?
C8 Ru1 C5 C4 -171.88(12) . . . . ?
C12 Ru1 C5 C4 -130.86(13) . . . . ?
C9 Ru1 C5 C4 162.41(13) . . . . ?
C2 Ru1 C5 C4 77.82(13) . . . . ?
C10 Ru1 C5 C4 -140.5(3) . . . . ?
C11 Ru1 C5 C4 -103.31(14) . . . . ?
C3 Ru1 C5 C4 35.90(13) . . . . ?
C8 Ru1 C5 C1 69.58(12) . . . . ?
C12 Ru1 C5 C1 110.60(12) . . . . ?
C9 Ru1 C5 C1 43.86(17) . . . . ?
C2 Ru1 C5 C1 -40.73(11) . . . . ?
C10 Ru1 C5 C1 100.9(3) . . . . ?
C4 Ru1 C5 C1 -118.55(18) . . . . ?
C11 Ru1 C5 C1 138.14(12) . . . . ?
C3 Ru1 C5 C1 -82.64(13) . . . . ?
C5 C1 C6 C13 -98.4(2) . . . . ?
C2 C1 C6 C13 98.8(2) . . . . ?
Ru1 C1 C6 C13 179.36(13) . . . . ?
C5 C1 C6 C7 48.8(3) . . . . ?
C2 C1 C6 C7 -114.1(2) . . . . ?
Ru1 C1 C6 C7 -33.50(18) . . . . ?
C1 C6 C7 C8 37.6(2) . . . . ?
C13 C6 C7 C8 179.96(17) . . . . ?
C1 C6 C7 C17 -95.8(2) . . . . ?
C13 C6 C7 C17 46.5(3) . . . . ?
C17 C7 C8 C9 -160.26(18) . . . . ?
C6 C7 C8 C9 59.9(2) . . . . ?
C17 C7 C8 C12 31.3(3) . . . . ?
C6 C7 C8 C12 -108.6(2) . . . . ?
C17 C7 C8 Ru1 116.34(14) . . . . ?
C6 C7 C8 Ru1 -23.51(17) . . . . ?
C1 Ru1 C8 C9 -114.52(12) . . . . ?
C5 Ru1 C8 C9 -151.62(12) . . . . ?
C12 Ru1 C8 C9 113.70(16) . . . . ?
C2 Ru1 C8 C9 -83.72(13) . . . . ?
C10 Ru1 C8 C9 36.33(12) . . . . ?
C4 Ru1 C8 C9 -159.51(13) . . . . ?
C11 Ru1 C8 C9 77.63(13) . . . . ?
C3 Ru1 C8 C9 -93.64(19) . . . . ?
C1 Ru1 C8 C12 131.78(12) . . . . ?
C5 Ru1 C8 C12 94.68(12) . . . . ?
C9 Ru1 C8 C12 -113.70(16) . . . . ?
C2 Ru1 C8 C12 162.58(11) . . . . ?
C10 Ru1 C8 C12 -77.37(12) . . . . ?
C4 Ru1 C8 C12 86.79(15) . . . . ?
C11 Ru1 C8 C12 -36.07(11) . . . . ?
C3 Ru1 C8 C12 152.66(15) . . . . ?
C1 Ru1 C8 C7 5.49(13) . . . . ?
C5 Ru1 C8 C7 -31.61(14) . . . . ?
C12 Ru1 C8 C7 -126.29(19) . . . . ?
C9 Ru1 C8 C7 120.01(18) . . . . ?
C2 Ru1 C8 C7 36.30(15) . . . . ?
C10 Ru1 C8 C7 156.34(15) . . . . ?
C4 Ru1 C8 C7 -39.50(19) . . . . ?
C11 Ru1 C8 C7 -162.36(15) . . . . ?
C3 Ru1 C8 C7 26.4(2) . . . . ?
C12 C8 C9 C10 2.3(2) . . . . ?
C7 C8 C9 C10 -168.50(17) . . . . ?
Ru1 C8 C9 C10 -62.34(14) . . . . ?
C12 C8 C9 Ru1 64.64(13) . . . . ?
C7 C8 C9 Ru1 -106.16(17) . . . . ?
C1 Ru1 C9 C10 -172.02(12) . . . . ?
C8 Ru1 C9 C10 119.24(17) . . . . ?
C5 Ru1 C9 C10 160.80(12) . . . . ?
C12 Ru1 C9 C10 78.69(13) . . . . ?
C2 Ru1 C9 C10 -130.78(12) . . . . ?
C4 Ru1 C9 C10 -143.0(3) . . . . ?
C11 Ru1 C9 C10 36.34(12) . . . . ?
C3 Ru1 C9 C10 -103.53(15) . . . . ?
C1 Ru1 C9 C8 68.74(12) . . . . ?
C5 Ru1 C9 C8 41.56(17) . . . . ?
C12 Ru1 C9 C8 -40.55(11) . . . . ?
C2 Ru1 C9 C8 109.98(12) . . . . ?
C10 Ru1 C9 C8 -119.24(17) . . . . ?
C4 Ru1 C9 C8 97.8(3) . . . . ?
C11 Ru1 C9 C8 -82.90(12) . . . . ?
C3 Ru1 C9 C8 137.23(12) . . . . ?
C8 C9 C10 C11 -1.8(2) . . . . ?
Ru1 C9 C10 C11 -60.79(14) . . . . ?
C8 C9 C10 Ru1 58.99(13) . . . . ?
C1 Ru1 C10 C11 131.41(14) . . . . ?
C8 Ru1 C10 C11 81.40(13) . . . . ?
C5 Ru1 C10 C11 47.5(4) . . . . ?
C12 Ru1 C10 C11 36.98(12) . . . . ?
C9 Ru1 C10 C11 119.10(18) . . . . ?
C2 Ru1 C10 C11 -176.24(12) . . . . ?
C4 Ru1 C10 C11 -77.3(2) . . . . ?
C3 Ru1 C10 C11 -128.28(13) . . . . ?
C1 Ru1 C10 C9 12.31(19) . . . . ?
C8 Ru1 C10 C9 -37.70(12) . . . . ?
C5 Ru1 C10 C9 -71.5(3) . . . . ?
C12 Ru1 C10 C9 -82.11(13) . . . . ?
C2 Ru1 C10 C9 64.66(14) . . . . ?
C4 Ru1 C10 C9 163.58(16) . . . . ?
C11 Ru1 C10 C9 -119.10(18) . . . . ?
C3 Ru1 C10 C9 112.63(14) . . . . ?
C9 C10 C11 C12 0.5(2) . . . . ?
Ru1 C10 C11 C12 -58.16(14) . . . . ?
C9 C10 C11 Ru1 58.70(14) . . . . ?
C1 Ru1 C11 C12 12.8(2) . . . . ?
C8 Ru1 C11 C12 37.90(12) . . . . ?
C5 Ru1 C11 C12 -47.12(16) . . . . ?
C9 Ru1 C11 C12 81.91(13) . . . . ?
C2 Ru1 C11 C12 129.4(3) . . . . ?
C10 Ru1 C11 C12 118.93(18) . . . . ?
C4 Ru1 C11 C12 -98.29(14) . . . . ?
C3 Ru1 C11 C12 -149.27(14) . . . . ?
C1 Ru1 C11 C10 -106.12(18) . . . . ?
C8 Ru1 C11 C10 -81.03(13) . . . . ?
C5 Ru1 C11 C10 -166.05(12) . . . . ?
C12 Ru1 C11 C10 -118.93(18) . . . . ?
C9 Ru1 C11 C10 -37.02(12) . . . . ?
C2 Ru1 C11 C10 10.5(3) . . . . ?
C4 Ru1 C11 C10 142.78(12) . . . . ?
C3 Ru1 C11 C10 91.80(17) . . . . ?
C10 C11 C12 C8 0.9(2) . . . . ?
Ru1 C11 C12 C8 -59.14(13) . . . . ?
C10 C11 C12 Ru1 60.06(14) . . . . ?
C9 C8 C12 C11 -2.0(2) . . . . ?
C7 C8 C12 C11 168.09(19) . . . . ?
Ru1 C8 C12 C11 62.87(15) . . . . ?
C9 C8 C12 Ru1 -64.85(13) . . . . ?
C7 C8 C12 Ru1 105.2(2) . . . . ?
C1 Ru1 C12 C11 -173.16(12) . . . . ?
C8 Ru1 C12 C11 -119.33(17) . . . . ?
C5 Ru1 C12 C11 146.13(12) . . . . ?
C9 Ru1 C12 C11 -79.09(13) . . . . ?
C2 Ru1 C12 C11 -152.86(15) . . . . ?
C10 Ru1 C12 C11 -36.49(12) . . . . ?
C4 Ru1 C12 C11 111.40(13) . . . . ?
C3 Ru1 C12 C11 106.0(3) . . . . ?
C1 Ru1 C12 C8 -53.83(13) . . . . ?
C5 Ru1 C12 C8 -94.55(12) . . . . ?
C9 Ru1 C12 C8 40.24(11) . . . . ?
C2 Ru1 C12 C8 -33.5(2) . . . . ?
C10 Ru1 C12 C8 82.84(13) . . . . ?
C4 Ru1 C12 C8 -129.27(12) . . . . ?
C11 Ru1 C12 C8 119.33(17) . . . . ?
C3 Ru1 C12 C8 -134.7(2) . . . . ?
C1 C6 C13 C16 -164.58(17) . . . . ?
C7 C6 C13 C16 52.3(3) . . . . ?
C1 C6 C13 C15 67.3(2) . . . . ?
C7 C6 C13 C15 -75.9(2) . . . . ?
C1 C6 C13 C14 -49.7(2) . . . . ?
C7 C6 C13 C14 167.10(17) . . . . ?
C8 C7 C17 C18 -77.9(2) . . . . ?
C6 C7 C17 C18 53.3(2) . . . . ?
C8 C7 C17 C19 157.94(16) . . . . ?
C6 C7 C17 C19 -70.9(2) . . . . ?
C8 C7 C17 C20 44.2(2) . . . . ?
C6 C7 C17 C20 175.42(17) . . . . ?
